data_7129225
loop_
_publ_author_name
'Wang, Guan-Wu'
'Liu, Zhan'
'Yin, Zheng-Chun'
'Lu, Wen-Qiang'
'Zhou, Dian-Bing'

_publ_section_title
;
 Unexpected Diels-Alder reaction of [60]fullerene with electron-deficient
 ferrocenes as cyclopentadiene surrogates
;
_journal_name_full 'Chemical Communications'
_journal_paper_doi 10.1039/D1CC05749A
_journal_year 2021
_chemical_formula_moiety 'C69 H12 O'
_chemical_formula_sum 'C69 H12 O'
_chemical_formula_weight 856.79
_space_group_crystal_system orthorhombic
_space_group_IT_number 61
_space_group_name_Hall '-P 2ac 2ab'
_space_group_name_H-M_alt 'P b c a'
_atom_sites_solution_hydrogens geom
_atom_sites_solution_primary iterative
_atom_sites_solution_secondary difmap
_audit_creation_date 2021-05-24
_audit_creation_method
;
Olex2 1.3
(compiled Nov 21 2019 18:26:39 for OlexSys, GUI svn.r6003)
;
_audit_update_record
;
2021-07-14 deposited with the CCDC.	2021-11-11 downloaded from the CCDC.
;
_cell_angle_alpha 90.00
_cell_angle_beta 90.00
_cell_angle_gamma 90.00
_cell_formula_units_Z 8
_cell_length_a 14.2005(2)
_cell_length_b 14.0514(2)
_cell_length_c 33.8218(4)
_cell_measurement_reflns_used 9391
_cell_measurement_temperature 293(2)
_cell_measurement_theta_max 71.2660
_cell_measurement_theta_min 4.0480
_cell_volume 6748.70(16)
_computing_molecular_graphics 'Olex2 1.3 (Dolomanov et al., 2009)'
_computing_publication_material 'Olex2 1.3 (Dolomanov et al., 2009)'
_computing_structure_refinement 'SHELXL 97-2 (Sheldrick, 2015)'
_computing_structure_solution 'olex2.solve 1.3 (Bourhis et al., 2015)'
_diffrn_ambient_temperature 293(2)
_diffrn_measured_fraction_theta_full 0.979
_diffrn_measured_fraction_theta_max 0.979
_diffrn_measurement_device_type 'SuperNova, Dual, Cu at zero, AtlasS2'
_diffrn_measurement_method '\w scans'
_diffrn_radiation_monochromator graphite
_diffrn_radiation_type CuK\a
_diffrn_radiation_wavelength 1.54184
_diffrn_reflns_av_R_equivalents 0.0354
_diffrn_reflns_av_unetI/netI 0.0339
_diffrn_reflns_limit_h_max 16
_diffrn_reflns_limit_h_min -17
_diffrn_reflns_limit_k_max 17
_diffrn_reflns_limit_k_min -16
_diffrn_reflns_limit_l_max 41
_diffrn_reflns_limit_l_min -30
_diffrn_reflns_number 17425
_diffrn_reflns_theta_full 71.38
_diffrn_reflns_theta_max 71.38
_diffrn_reflns_theta_min 4.07
_diffrn_source 'fine-focus sealed tube'
_exptl_absorpt_coefficient_mu 0.772
_exptl_absorpt_correction_T_max 0.8546
_exptl_absorpt_correction_T_min 0.8363
_exptl_absorpt_correction_type multi-scan
_exptl_crystal_colour black
_exptl_crystal_density_diffrn 1.687
_exptl_crystal_density_method 'not measured'
_exptl_crystal_description block
_exptl_crystal_F_000 3472
_exptl_crystal_size_max 0.24
_exptl_crystal_size_mid 0.22
_exptl_crystal_size_min 0.21
_refine_diff_density_max 0.979
_refine_diff_density_min -0.352
_refine_diff_density_rms 0.077
_refine_ls_extinction_method none
_refine_ls_goodness_of_fit_ref 1.091
_refine_ls_hydrogen_treatment mixed
_refine_ls_matrix_type full
_refine_ls_number_parameters 633
_refine_ls_number_reflns 6425
_refine_ls_number_restraints 0
_refine_ls_restrained_S_all 1.091
_refine_ls_R_factor_all 0.0916
_refine_ls_R_factor_gt 0.0860
_refine_ls_shift/su_max 0.001
_refine_ls_shift/su_mean 0.000
_refine_ls_structure_factor_coef Fsqd
_refine_ls_weighting_details 'calc w=1/[\s^2^(Fo^2^)+(0.0609P)^2^+24.5579P] where P=(Fo^2^+2Fc^2^)/3'
_refine_ls_weighting_scheme calc
_refine_ls_wR_factor_gt 0.1954
_refine_ls_wR_factor_ref 0.1991
_reflns_number_gt 5820
_reflns_number_total 6425
_reflns_threshold_expression >2sigma(I)
_cod_data_source_file d1cc05749a2.cif
_cod_data_source_block wfx-or
_cod_database_code 7129225
_olex2_refinement_description
;
1. Fixed Uiso
 At 1.2 times of:
  All C(H) groups, All C(H,H) groups
 At 1.5 times of:
  All C(H,H,H) groups
2.a Ternary CH refined with riding coordinates:
 C9(H9), C3(H3), C6(H6)
2.b Secondary CH2 refined with riding coordinates:
 C7(H7A,H7B)
2.c Aromatic/amide H refined with riding coordinates:
 C4(H4)
2.d Idealised Me refined as rotating group:
 C10(H10A,H10B,H10C), C11(H11A,H11B,H11C)
;
_olex2_submission_special_instructions 'No special instructions were received'

loop_
_space_group_symop_id
_space_group_symop_operation_xyz
1 'x, y, z'
2 '-x+1/2, -y, z+1/2'
3 '-x, y+1/2, -z+1/2'
4 'x+1/2, -y+1/2, -z'
5 '-x, -y, -z'
6 'x-1/2, y, -z-1/2'
7 'x, -y-1/2, z-1/2'
8 '-x-1/2, y-1/2, z'

loop_
_atom_site_label
_atom_site_type_symbol
_atom_site_fract_x
_atom_site_fract_y
_atom_site_fract_z
_atom_site_U_iso_or_equiv
_atom_site_adp_type
_atom_site_occupancy
_atom_site_symmetry_multiplicity
_atom_site_calc_flag
_atom_site_refinement_flags
_atom_site_disorder_assembly
_atom_site_disorder_group
O1 O 0.9139(2) 0.21913(19) 0.45803(8) 0.0351(7) Uani 1 1 d . . .
C22 C 0.5936(2) 0.5380(2) 0.39230(10) 0.0192(7) Uani 1 1 d . . .
C12 C 0.5369(2) 0.4458(2) 0.44495(9) 0.0194(7) Uani 1 1 d . . .
C23 C 0.5148(2) 0.5218(2) 0.41852(10) 0.0195(7) Uani 1 1 d . . .
C52 C 0.7048(2) 0.2011(2) 0.32671(10) 0.0207(7) Uani 1 1 d . . .
C24 C 0.4236(2) 0.5339(2) 0.40392(10) 0.0215(7) Uani 1 1 d . . .
C68 C 0.4016(3) 0.1123(2) 0.31548(11) 0.0245(8) Uani 1 1 d . . .
C14 C 0.4915(2) 0.2791(2) 0.45622(9) 0.0211(7) Uani 1 1 d . . .
C21 C 0.6670(2) 0.4712(2) 0.40244(11) 0.0239(8) Uani 1 1 d . . .
C62 C 0.4806(3) 0.1285(2) 0.28919(11) 0.0249(8) Uani 1 1 d . . .
C25 C 0.3516(2) 0.4672(3) 0.41493(11) 0.0246(8) Uani 1 1 d . . .
C26 C 0.3741(3) 0.3914(3) 0.43984(10) 0.0249(8) Uani 1 1 d . . .
C57 C 0.5063(3) 0.3723(3) 0.25106(10) 0.0245(7) Uani 1 1 d . . .
C63 C 0.5720(3) 0.1170(2) 0.30374(11) 0.0242(8) Uani 1 1 d . . .
C13 C 0.4682(3) 0.3813(2) 0.45511(10) 0.0238(7) Uani 1 1 d . . .
C5 C 0.8228(2) 0.3557(3) 0.46738(10) 0.0222(7) Uani 1 1 d . . .
C54 C 0.6450(2) 0.1842(3) 0.29281(10) 0.0230(7) Uani 1 1 d . . .
C30 C 0.2909(2) 0.4504(3) 0.38096(11) 0.0243(7) Uani 1 1 d . . .
C55 C 0.6233(3) 0.2602(3) 0.26770(9) 0.0241(7) Uani 1 1 d . . .
C18 C 0.7093(2) 0.2699(2) 0.40513(10) 0.0223(7) Uani 1 1 d . . .
C50 C 0.7040(2) 0.4543(3) 0.33340(11) 0.0259(8) Uani 1 1 d . . .
C61 C 0.4590(3) 0.2068(3) 0.26316(10) 0.0256(8) Uani 1 1 d . . .
C19 C 0.7412(2) 0.3266(3) 0.37552(11) 0.0254(8) Uani 1 1 d . . .
C51 C 0.7390(2) 0.2917(3) 0.33425(11) 0.0264(8) Uani 1 1 d . . .
C29 C 0.2565(2) 0.3591(3) 0.37467(11) 0.0249(7) Uani 1 1 d . . .
C45 C 0.6368(3) 0.5205(3) 0.32227(11) 0.0277(8) Uani 1 1 d . . .
C40 C 0.4096(3) 0.5605(2) 0.36285(11) 0.0268(8) Uani 1 1 d . . .
C8 C 0.9069(3) 0.3048(3) 0.45302(10) 0.0240(7) Uani 1 1 d . . .
C53 C 0.6700(3) 0.1444(3) 0.35906(11) 0.0278(8) Uani 1 1 d . . .
C56 C 0.5290(3) 0.2713(3) 0.25242(10) 0.0263(8) Uani 1 1 d . . .
C16 C 0.5908(3) 0.1636(3) 0.42270(11) 0.0282(8) Uani 1 1 d . . .
C48 C 0.6603(3) 0.3540(3) 0.27635(10) 0.0288(8) Uani 1 1 d . . .
C20 C 0.7198(2) 0.4294(3) 0.37358(11) 0.0251(7) Uani 1 1 d . . .
C64 C 0.5856(3) 0.0903(2) 0.34477(11) 0.0296(8) Uani 1 1 d . . .
C43 C 0.4038(3) 0.4899(3) 0.28495(11) 0.0307(9) Uani 1 1 d . . .
C69 C 0.3284(3) 0.1808(3) 0.30624(11) 0.0275(8) Uani 1 1 d . . .
C15 C 0.5806(3) 0.2484(3) 0.44748(10) 0.0256(8) Uani 1 1 d . . .
C31 C 0.4112(3) 0.2265(3) 0.44214(10) 0.0256(8) Uani 1 1 d . . .
C58 C 0.4150(3) 0.4023(3) 0.26060(10) 0.0294(8) Uani 1 1 d . . .
C47 C 0.5862(3) 0.4247(3) 0.26566(10) 0.0291(8) Uani 1 1 d . . .
C44 C 0.5782(3) 0.5642(2) 0.35318(11) 0.0261(8) Uani 1 1 d . . .
C37 C 0.2868(3) 0.3799(3) 0.30319(11) 0.0298(8) Uani 1 1 d . . .
C67 C 0.4175(3) 0.0865(2) 0.35476(12) 0.0306(9) Uani 1 1 d . . .
C66 C 0.5123(3) 0.1139(2) 0.41014(11) 0.0304(9) Uani 1 1 d . . .
C41 C 0.4841(3) 0.5744(2) 0.33848(12) 0.0299(8) Uani 1 1 d . . .
C32 C 0.4211(3) 0.1457(3) 0.41976(11) 0.0311(9) Uani 1 1 d . . .
C2 C 0.6425(3) 0.4218(3) 0.44216(10) 0.0252(8) Uani 1 1 d . . .
C1 C 0.6668(3) 0.3105(2) 0.44339(10) 0.0243(8) Uani 1 1 d . . .
C42 C 0.4832(3) 0.5376(3) 0.29793(12) 0.0310(9) Uani 1 1 d . . .
C28 C 0.2798(3) 0.2818(3) 0.40036(12) 0.0304(8) Uani 1 1 d . . .
C46 C 0.5754(3) 0.5052(3) 0.28848(11) 0.0305(9) Uani 1 1 d . . .
C59 C 0.3441(3) 0.3364(3) 0.27228(11) 0.0310(9) Uani 1 1 d . . .
C49 C 0.7162(3) 0.3688(3) 0.30889(11) 0.0286(8) Uani 1 1 d . . .
C27 C 0.3375(3) 0.2969(3) 0.43221(11) 0.0308(9) Uani 1 1 d . . .
C9 C 0.9822(3) 0.3605(3) 0.43125(11) 0.0292(8) Uani 1 1 d . . .
H9 H 0.9545 0.4213 0.4232 0.035 Uiso 1 1 calc R . .
C65 C 0.5117(3) 0.0762(2) 0.36957(12) 0.0317(9) Uani 1 1 d . . .
C35 C 0.2755(3) 0.2217(3) 0.33575(12) 0.0322(9) Uani 1 1 d . . .
C36 C 0.2536(3) 0.3228(3) 0.33417(12) 0.0311(9) Uani 1 1 d . . .
C34 C 0.2914(3) 0.1963(3) 0.37600(12) 0.0310(9) Uani 1 1 d . . .
C60 C 0.3645(3) 0.2403(3) 0.27340(11) 0.0319(9) Uani 1 1 d . . .
C38 C 0.3241(3) 0.4734(3) 0.31072(12) 0.0316(9) Uani 1 1 d . . .
C17 C 0.6706(3) 0.1792(3) 0.39719(11) 0.0270(8) Uani 1 1 d . . .
C39 C 0.3259(3) 0.5071(3) 0.34894(12) 0.0291(8) Uani 1 1 d . . .
C33 C 0.3596(3) 0.1308(3) 0.38606(11) 0.0309(9) Uani 1 1 d . . .
C3 C 0.7021(3) 0.4617(3) 0.47872(11) 0.0308(9) Uani 1 1 d . . .
H3 H 0.6847 0.5250 0.4885 0.037 Uiso 1 1 calc R . .
C6 C 0.7352(3) 0.3061(3) 0.48083(11) 0.0291(8) Uani 1 1 d . . .
H6 H 0.7444 0.2428 0.4924 0.035 Uiso 1 1 calc R . .
C10 C 1.0642(4) 0.3821(4) 0.45838(15) 0.0563(14) Uani 1 1 d . . .
H10A H 1.0421 0.4166 0.4810 0.085 Uiso 1 1 calc R . .
H10B H 1.1098 0.4198 0.4445 0.085 Uiso 1 1 calc R . .
H10C H 1.0928 0.3236 0.4668 0.085 Uiso 1 1 calc R . .
C7 C 0.6901(3) 0.3792(3) 0.50756(11) 0.0329(9) Uani 1 1 d . . .
H7A H 0.7247 0.3885 0.5320 0.039 Uiso 1 1 calc R . .
H7B H 0.6246 0.3653 0.5132 0.039 Uiso 1 1 calc R . .
C4 C 0.8032(3) 0.4485(3) 0.46627(11) 0.0297(8) Uani 1 1 d . . .
H4 H 0.8447 0.4966 0.4591 0.036 Uiso 1 1 calc R . .
C11 C 1.0132(4) 0.3088(4) 0.39416(15) 0.0559(14) Uani 1 1 d . . .
H11A H 1.0441 0.2505 0.4013 0.084 Uiso 1 1 calc R . .
H11B H 1.0559 0.3483 0.3795 0.084 Uiso 1 1 calc R . .
H11C H 0.9591 0.2948 0.3781 0.084 Uiso 1 1 calc R . .

loop_
_atom_site_aniso_label
_atom_site_aniso_U_11
_atom_site_aniso_U_22
_atom_site_aniso_U_33
_atom_site_aniso_U_23
_atom_site_aniso_U_13
_atom_site_aniso_U_12
O1 0.0394(16) 0.0237(13) 0.0423(16) 0.0032(12) -0.0054(13) 0.0039(12)
C22 0.0249(17) 0.0089(14) 0.0236(16) -0.0044(12) -0.0021(14) -0.0033(13)
C12 0.0262(17) 0.0201(16) 0.0119(14) -0.0079(12) 0.0010(13) 0.0028(14)
C23 0.0248(17) 0.0119(14) 0.0217(16) -0.0083(12) 0.0000(14) 0.0024(13)
C52 0.0172(16) 0.0244(17) 0.0205(16) -0.0068(13) 0.0021(13) 0.0084(13)
C24 0.0246(17) 0.0142(15) 0.0257(17) -0.0090(13) 0.0003(14) 0.0076(13)
C68 0.0276(19) 0.0139(15) 0.0319(19) -0.0084(14) -0.0075(15) -0.0060(14)
C14 0.0261(18) 0.0242(17) 0.0129(14) 0.0029(13) 0.0031(13) -0.0023(14)
C21 0.0201(17) 0.0168(16) 0.035(2) -0.0075(14) -0.0058(15) -0.0022(13)
C62 0.0296(19) 0.0180(16) 0.0272(18) -0.0152(14) -0.0041(15) -0.0009(14)
C25 0.0191(16) 0.0269(18) 0.0279(18) -0.0104(15) 0.0060(14) 0.0065(14)
C26 0.0257(18) 0.0265(18) 0.0226(17) -0.0076(14) 0.0125(14) -0.0002(15)
C57 0.0312(19) 0.0305(18) 0.0118(14) 0.0040(14) -0.0014(13) -0.0007(15)
C63 0.0299(19) 0.0146(15) 0.0280(18) -0.0124(14) -0.0016(15) 0.0060(14)
C13 0.0328(19) 0.0239(18) 0.0147(15) -0.0030(13) 0.0075(14) 0.0021(15)
C5 0.0237(17) 0.0266(17) 0.0162(15) -0.0004(13) -0.0065(13) -0.0019(14)
C54 0.0217(17) 0.0270(17) 0.0202(16) -0.0123(14) 0.0032(13) 0.0058(14)
C30 0.0165(16) 0.0239(17) 0.0323(19) -0.0034(15) 0.0033(14) 0.0078(14)
C55 0.0279(18) 0.0314(19) 0.0131(15) -0.0091(14) 0.0063(13) 0.0025(15)
C18 0.0156(16) 0.0255(17) 0.0260(17) 0.0049(14) -0.0033(13) 0.0073(13)
C50 0.0162(16) 0.0242(17) 0.037(2) 0.0069(15) 0.0029(15) -0.0081(14)
C61 0.0291(19) 0.0278(18) 0.0199(16) -0.0131(14) -0.0067(14) 0.0003(15)
C19 0.0142(16) 0.0218(17) 0.040(2) -0.0032(15) -0.0083(15) 0.0010(13)
C51 0.0149(16) 0.0280(18) 0.036(2) -0.0084(16) 0.0062(15) 0.0034(14)
C29 0.0114(15) 0.0275(18) 0.0359(19) -0.0026(15) 0.0035(14) 0.0035(13)
C45 0.032(2) 0.0243(17) 0.0271(18) 0.0110(15) -0.0027(15) -0.0179(15)
C40 0.036(2) 0.0109(15) 0.0332(19) -0.0020(14) -0.0056(16) 0.0108(14)
C8 0.0257(18) 0.0257(18) 0.0207(16) 0.0012(14) -0.0088(14) 0.0016(14)
C53 0.0260(19) 0.0262(18) 0.0310(19) -0.0019(15) -0.0051(15) 0.0153(15)
C56 0.034(2) 0.0306(18) 0.0142(15) -0.0082(14) -0.0018(14) 0.0026(16)
C16 0.031(2) 0.0235(18) 0.0299(19) 0.0136(15) 0.0014(16) 0.0090(15)
C48 0.0285(19) 0.039(2) 0.0184(16) -0.0024(15) 0.0121(14) -0.0078(17)
C20 0.0200(17) 0.0238(17) 0.0314(19) -0.0004(15) -0.0017(14) -0.0037(14)
C64 0.044(2) 0.0109(15) 0.034(2) -0.0032(14) -0.0011(17) 0.0070(15)
C43 0.030(2) 0.036(2) 0.0268(18) 0.0177(16) -0.0007(16) 0.0119(17)
C69 0.0227(18) 0.0225(17) 0.037(2) -0.0100(15) -0.0100(16) -0.0049(14)
C15 0.0286(19) 0.035(2) 0.0135(15) 0.0050(14) -0.0028(14) -0.0001(16)
C31 0.0288(19) 0.0270(18) 0.0209(17) 0.0116(14) 0.0023(14) -0.0107(15)
C58 0.030(2) 0.038(2) 0.0206(17) 0.0127(15) -0.0081(15) 0.0005(17)
C47 0.036(2) 0.036(2) 0.0156(16) 0.0056(15) 0.0047(15) -0.0107(17)
C44 0.037(2) 0.0100(15) 0.0311(19) 0.0030(14) -0.0039(16) -0.0065(14)
C37 0.0193(17) 0.046(2) 0.0246(18) 0.0010(16) -0.0102(14) 0.0066(16)
C67 0.039(2) 0.0102(15) 0.043(2) 0.0011(15) -0.0125(18) -0.0086(15)
C66 0.045(2) 0.0163(16) 0.0301(19) 0.0117(14) -0.0083(17) -0.0059(16)
C41 0.040(2) 0.0120(15) 0.038(2) 0.0064(15) -0.0056(17) 0.0013(15)
C32 0.043(2) 0.0207(17) 0.0297(19) 0.0117(15) -0.0009(17) -0.0111(16)
C2 0.0288(19) 0.0249(18) 0.0219(17) -0.0090(14) -0.0077(14) 0.0076(15)
C1 0.0276(19) 0.0215(17) 0.0238(17) 0.0001(14) -0.0039(15) 0.0033(14)
C42 0.044(2) 0.0166(16) 0.033(2) 0.0127(15) -0.0114(17) -0.0001(16)
C28 0.0185(17) 0.038(2) 0.035(2) 0.0030(17) 0.0084(15) -0.0047(16)
C46 0.039(2) 0.0268(19) 0.0253(18) 0.0131(15) -0.0008(16) -0.0081(17)
C59 0.029(2) 0.038(2) 0.0259(18) 0.0007(16) -0.0125(15) -0.0013(17)
C49 0.0201(17) 0.038(2) 0.0275(18) 0.0003(16) 0.0077(14) -0.0049(16)
C27 0.0272(19) 0.037(2) 0.0281(19) -0.0005(16) 0.0159(15) -0.0061(16)
C9 0.0252(19) 0.0282(19) 0.034(2) 0.0051(16) 0.0030(16) 0.0048(15)
C65 0.041(2) 0.0120(15) 0.042(2) 0.0018(15) -0.0064(18) -0.0022(15)
C35 0.0199(18) 0.032(2) 0.044(2) -0.0087(17) -0.0046(16) -0.0090(15)
C36 0.0133(16) 0.0302(19) 0.050(2) -0.0078(17) -0.0087(16) 0.0020(14)
C34 0.0213(18) 0.0242(18) 0.047(2) 0.0024(17) 0.0039(17) -0.0113(15)
C60 0.031(2) 0.032(2) 0.032(2) -0.0123(16) -0.0173(17) 0.0013(17)
C38 0.0269(19) 0.0276(19) 0.040(2) 0.0086(16) -0.0118(17) 0.0084(16)
C17 0.0266(19) 0.0251(18) 0.0294(18) 0.0013(15) -0.0076(15) 0.0087(15)
C39 0.0245(18) 0.0229(18) 0.040(2) 0.0028(16) 0.0008(16) 0.0125(15)
C33 0.039(2) 0.0232(18) 0.0304(19) 0.0078(15) -0.0002(16) -0.0211(17)
C3 0.033(2) 0.039(2) 0.0209(17) -0.0124(16) -0.0068(16) 0.0114(17)
C6 0.028(2) 0.033(2) 0.0268(18) 0.0108(16) -0.0022(15) 0.0051(16)
C10 0.057(3) 0.065(3) 0.047(3) 0.001(2) -0.004(2) -0.029(3)
C7 0.033(2) 0.041(2) 0.0247(18) -0.0069(17) -0.0023(16) -0.0014(18)
C4 0.0274(19) 0.0280(19) 0.034(2) -0.0045(16) -0.0010(16) -0.0027(16)
C11 0.046(3) 0.075(4) 0.046(3) -0.016(3) 0.014(2) -0.017(3)

loop_
_atom_type_symbol
_atom_type_description
_atom_type_scat_dispersion_real
_atom_type_scat_dispersion_imag
_atom_type_scat_source
C C 0.0181 0.0091 'International Tables Vol C Tables 4.2.6.8 and 6.1.1.4'
H H 0.0000 0.0000 'International Tables Vol C Tables 4.2.6.8 and 6.1.1.4'
O O 0.0492 0.0322 'International Tables Vol C Tables 4.2.6.8 and 6.1.1.4'

loop_
_geom_angle_atom_site_label_1
_geom_angle_atom_site_label_2
_geom_angle_atom_site_label_3
_geom_angle
_geom_angle_site_symmetry_1
_geom_angle_site_symmetry_3
_geom_angle_publ_flag
C21 C22 C23 108.1(3) . . ?
C44 C22 C23 120.2(3) . . ?
C44 C22 C21 120.8(3) . . ?
C23 C12 C2 109.8(3) . . ?
C13 C12 C23 119.5(3) . . ?
C13 C12 C2 124.2(3) . . ?
C12 C23 C22 109.4(3) . . ?
C24 C23 C22 118.8(3) . . ?
C24 C23 C12 121.1(3) . . ?
C51 C52 C54 120.2(3) . . ?
C51 C52 C53 119.2(3) . . ?
C53 C52 C54 108.0(3) . . ?
C23 C24 C25 119.2(3) . . ?
C23 C24 C40 119.8(3) . . ?
C25 C24 C40 108.6(3) . . ?
C62 C68 C69 108.6(3) . . ?
C67 C68 C62 119.9(3) . . ?
C67 C68 C69 119.6(3) . . ?
C15 C14 C13 120.6(3) . . ?
C15 C14 C31 119.9(3) . . ?
C31 C14 C13 108.3(3) . . ?
C22 C21 C2 109.5(3) . . ?
C20 C21 C22 120.4(3) . . ?
C20 C21 C2 123.4(3) . . ?
C63 C62 C68 119.0(3) . . ?
C63 C62 C61 120.1(3) . . ?
C61 C62 C68 109.2(3) . . ?
C24 C25 C30 108.8(3) . . ?
C26 C25 C24 119.5(3) . . ?
C26 C25 C30 119.2(3) . . ?
C25 C26 C13 120.3(3) . . ?
C25 C26 C27 120.7(3) . . ?
C13 C26 C27 107.8(3) . . ?
C58 C57 C56 119.4(3) . . ?
C58 C57 C47 119.8(3) . . ?
C47 C57 C56 108.3(3) . . ?
C62 C63 C54 119.9(3) . . ?
C62 C63 C64 119.3(3) . . ?
C54 C63 C64 108.5(3) . . ?
C12 C13 C14 119.2(3) . . ?
C12 C13 C26 120.3(3) . . ?
C26 C13 C14 108.3(3) . . ?
C8 C5 C6 123.2(3) . . ?
C4 C5 C8 129.4(3) . . ?
C4 C5 C6 106.9(3) . . ?
C52 C54 C63 108.9(3) . . ?
C55 C54 C52 119.0(3) . . ?
C55 C54 C63 119.7(3) . . ?
C29 C30 C25 118.6(3) . . ?
C29 C30 C39 121.3(3) . . ?
C39 C30 C25 107.5(3) . . ?
C54 C55 C56 120.3(3) . . ?
C54 C55 C48 119.5(3) . . ?
C56 C55 C48 108.0(3) . . ?
C19 C18 C1 122.3(3) . . ?
C19 C18 C17 121.2(3) . . ?
C17 C18 C1 110.0(3) . . ?
C45 C50 C20 122.3(3) . . ?
C45 C50 C49 118.5(3) . . ?
C20 C50 C49 108.6(3) . . ?
C62 C61 C60 107.2(3) . . ?
C56 C61 C62 120.2(3) . . ?
C56 C61 C60 120.4(3) . . ?
C18 C19 C51 119.6(3) . . ?
C18 C19 C20 122.5(3) . . ?
C20 C19 C51 106.1(3) . . ?
C52 C51 C19 119.0(3) . . ?
C52 C51 C49 120.7(3) . . ?
C49 C51 C19 108.8(3) . . ?
C30 C29 C28 121.8(3) . . ?
C30 C29 C36 118.4(3) . . ?
C28 C29 C36 108.1(3) . . ?
C50 C45 C44 118.5(3) . . ?
C50 C45 C46 121.8(4) . . ?
C46 C45 C44 106.3(3) . . ?
C24 C40 C39 106.5(3) . . ?
C41 C40 C24 120.8(3) . . ?
C41 C40 C39 120.4(3) . . ?
O1 C8 C5 119.9(3) . . ?
O1 C8 C9 121.3(3) . . ?
C5 C8 C9 118.7(3) . . ?
C52 C53 C64 108.0(3) . . ?
C17 C53 C52 120.8(3) . . ?
C17 C53 C64 119.1(4) . . ?
C55 C56 C57 108.8(3) . . ?
C61 C56 C57 119.0(3) . . ?
C61 C56 C55 119.8(3) . . ?
C66 C16 C15 120.5(3) . . ?
C66 C16 C17 121.8(4) . . ?
C17 C16 C15 107.2(3) . . ?
C55 C48 C47 107.5(3) . . ?
C49 C48 C55 120.6(4) . . ?
C49 C48 C47 120.1(3) . . ?
C21 C20 C50 119.5(3) . . ?
C21 C20 C19 120.2(3) . . ?
C50 C20 C19 108.4(3) . . ?
C63 C64 C53 106.5(3) . . ?
C65 C64 C63 121.8(4) . . ?
C65 C64 C53 119.5(3) . . ?
C42 C43 C58 119.3(3) . . ?
C42 C43 C38 121.6(4) . . ?
C38 C43 C58 106.5(3) . . ?
C68 C69 C60 106.7(3) . . ?
C35 C69 C68 120.8(4) . . ?
C35 C69 C60 119.8(3) . . ?
C14 C15 C16 118.1(3) . . ?
C14 C15 C1 125.9(3) . . ?
C16 C15 C1 109.7(3) . . ?
C14 C31 C27 107.0(3) . . ?
C32 C31 C14 121.8(4) . . ?
C32 C31 C27 120.0(3) . . ?
C57 C58 C43 118.3(3) . . ?
C57 C58 C59 121.5(4) . . ?
C59 C58 C43 108.0(3) . . ?
C57 C47 C48 107.4(3) . . ?
C46 C47 C57 121.6(4) . . ?
C46 C47 C48 119.3(3) . . ?
C22 C44 C45 118.5(3) . . ?
C22 C44 C41 120.2(3) . . ?
C41 C44 C45 108.8(3) . . ?
C36 C37 C59 118.9(4) . . ?
C36 C37 C38 120.9(3) . . ?
C38 C37 C59 107.6(3) . . ?
C68 C67 C65 120.6(4) . . ?
C68 C67 C33 118.8(3) . . ?
C65 C67 C33 108.1(3) . . ?
C16 C66 C32 120.7(4) . . ?
C16 C66 C65 118.2(4) . . ?
C32 C66 C65 108.9(3) . . ?
C40 C41 C44 120.2(3) . . ?
C40 C41 C42 120.7(4) . . ?
C44 C41 C42 107.4(3) . . ?
C31 C32 C66 119.0(4) . . ?
C31 C32 C33 119.5(4) . . ?
C66 C32 C33 109.0(4) . . ?
C12 C2 C21 100.0(3) . . ?
C12 C2 C1 114.9(3) . . ?
C12 C2 C3 113.0(3) . . ?
C21 C2 C1 114.2(3) . . ?
C21 C2 C3 113.2(3) . . ?
C3 C2 C1 102.0(3) . . ?
C18 C1 C2 115.1(3) . . ?
C18 C1 C6 114.4(3) . . ?
C15 C1 C18 100.4(3) . . ?
C15 C1 C2 113.1(3) . . ?
C15 C1 C6 113.5(3) . . ?
C6 C1 C2 100.9(3) . . ?
C43 C42 C41 118.4(4) . . ?
C43 C42 C46 121.6(4) . . ?
C46 C42 C41 108.3(3) . . ?
C29 C28 C34 107.9(3) . . ?
C27 C28 C29 120.0(4) . . ?
C27 C28 C34 120.1(4) . . ?
C47 C46 C45 119.7(4) . . ?
C47 C46 C42 119.4(4) . . ?
C42 C46 C45 109.1(3) . . ?
C58 C59 C37 108.7(3) . . ?
C60 C59 C58 119.7(4) . . ?
C60 C59 C37 120.4(4) . . ?
C51 C49 C50 108.1(3) . . ?
C48 C49 C50 120.5(4) . . ?
C48 C49 C51 120.0(4) . . ?
C26 C27 C31 108.6(3) . . ?
C28 C27 C26 119.7(4) . . ?
C28 C27 C31 119.9(4) . . ?
C8 C9 H9 107.7 . . ?
C8 C9 C11 111.1(3) . . ?
C10 C9 C8 110.6(3) . . ?
C10 C9 H9 107.7 . . ?
C10 C9 C11 112.0(4) . . ?
C11 C9 H9 107.7 . . ?
C64 C65 C67 119.3(4) . . ?
C64 C65 C66 121.3(4) . . ?
C67 C65 C66 107.1(4) . . ?
C69 C35 C36 119.9(4) . . ?
C69 C35 C34 120.2(4) . . ?
C34 C35 C36 108.3(3) . . ?
C37 C36 C29 119.4(3) . . ?
C37 C36 C35 121.0(4) . . ?
C35 C36 C29 107.4(3) . . ?
C35 C34 C28 108.3(3) . . ?
C33 C34 C28 119.1(4) . . ?
C33 C34 C35 120.9(4) . . ?
C61 C60 C69 108.2(3) . . ?
C59 C60 C61 120.0(4) . . ?
C59 C60 C69 120.0(4) . . ?
C37 C38 C43 109.1(4) . . ?
C39 C38 C43 119.8(4) . . ?
C39 C38 C37 119.1(4) . . ?
C18 C17 C16 109.2(3) . . ?
C53 C17 C18 120.0(4) . . ?
C53 C17 C16 120.0(4) . . ?
C30 C39 C40 108.6(3) . . ?
C38 C39 C30 120.8(4) . . ?
C38 C39 C40 119.1(4) . . ?
C32 C33 C67 106.8(3) . . ?
C34 C33 C67 119.7(3) . . ?
C34 C33 C32 121.3(4) . . ?
C2 C3 H3 116.5 . . ?
C7 C3 C2 99.8(3) . . ?
C7 C3 H3 116.5 . . ?
C4 C3 C2 104.2(3) . . ?
C4 C3 H3 116.5 . . ?
C4 C3 C7 101.0(3) . . ?
C5 C6 C1 104.3(3) . . ?
C5 C6 H6 115.7 . . ?
C5 C6 C7 102.5(3) . . ?
C1 C6 H6 115.7 . . ?
C7 C6 C1 100.9(3) . . ?
C7 C6 H6 115.7 . . ?
C9 C10 H10A 109.5 . . ?
C9 C10 H10B 109.5 . . ?
C9 C10 H10C 109.5 . . ?
H10A C10 H10B 109.5 . . ?
H10A C10 H10C 109.5 . . ?
H10B C10 H10C 109.5 . . ?
C3 C7 H7A 112.7 . . ?
C3 C7 H7B 112.7 . . ?
C6 C7 C3 95.0(3) . . ?
C6 C7 H7A 112.7 . . ?
C6 C7 H7B 112.7 . . ?
H7A C7 H7B 110.2 . . ?
C5 C4 C3 108.2(3) . . ?
C5 C4 H4 125.9 . . ?
C3 C4 H4 125.9 . . ?
C9 C11 H11A 109.5 . . ?
C9 C11 H11B 109.5 . . ?
C9 C11 H11C 109.5 . . ?
H11A C11 H11B 109.5 . . ?
H11A C11 H11C 109.5 . . ?
H11B C11 H11C 109.5 . . ?

loop_
_geom_bond_atom_site_label_1
_geom_bond_atom_site_label_2
_geom_bond_distance
_geom_bond_site_symmetry_2
_geom_bond_publ_flag
O1 C8 1.220(4) . ?
C22 C23 1.446(5) . ?
C22 C21 1.444(5) . ?
C22 C44 1.391(5) . ?
C12 C23 1.428(5) . ?
C12 C13 1.375(5) . ?
C12 C2 1.539(5) . ?
C23 C24 1.397(5) . ?
C52 C54 1.447(5) . ?
C52 C51 1.386(5) . ?
C52 C53 1.441(5) . ?
C24 C25 1.436(5) . ?
C24 C40 1.452(5) . ?
C68 C62 1.450(5) . ?
C68 C69 1.450(5) . ?
C68 C67 1.396(5) . ?
C14 C13 1.474(5) . ?
C14 C15 1.369(5) . ?
C14 C31 1.439(5) . ?
C21 C20 1.364(5) . ?
C21 C2 1.551(5) . ?
C62 C63 1.398(5) . ?
C62 C61 1.442(5) . ?
C25 C26 1.395(5) . ?
C25 C30 1.456(5) . ?
C26 C13 1.439(5) . ?
C26 C27 1.450(5) . ?
C57 C56 1.456(5) . ?
C57 C58 1.402(5) . ?
C57 C47 1.439(5) . ?
C63 C54 1.449(5) . ?
C63 C64 1.450(5) . ?
C5 C8 1.474(5) . ?
C5 C6 1.497(5) . ?
C5 C4 1.333(5) . ?
C54 C55 1.399(5) . ?
C30 C29 1.389(5) . ?
C30 C39 1.434(5) . ?
C55 C56 1.444(5) . ?
C55 C48 1.450(5) . ?
C18 C19 1.358(5) . ?
C18 C1 1.538(5) . ?
C18 C17 1.413(5) . ?
C50 C45 1.385(5) . ?
C50 C20 1.421(5) . ?
C50 C49 1.469(5) . ?
C61 C56 1.393(5) . ?
C61 C60 1.463(5) . ?
C19 C51 1.480(5) . ?
C19 C20 1.478(5) . ?
C51 C49 1.420(5) . ?
C29 C28 1.429(5) . ?
C29 C36 1.462(5) . ?
C45 C44 1.470(6) . ?
C45 C46 1.454(5) . ?
C40 C41 1.356(6) . ?
C40 C39 1.482(5) . ?
C8 C9 1.515(5) . ?
C53 C64 1.500(6) . ?
C53 C17 1.379(5) . ?
C16 C15 1.464(5) . ?
C16 C66 1.382(6) . ?
C16 C17 1.441(5) . ?
C48 C47 1.491(6) . ?
C48 C49 1.373(5) . ?
C64 C65 1.357(6) . ?
C43 C58 1.489(6) . ?
C43 C42 1.383(6) . ?
C43 C38 1.447(6) . ?
C69 C35 1.375(6) . ?
C69 C60 1.482(6) . ?
C15 C1 1.510(5) . ?
C31 C32 1.371(5) . ?
C31 C27 1.479(6) . ?
C58 C59 1.423(5) . ?
C47 C46 1.378(6) . ?
C44 C41 1.432(5) . ?
C37 C59 1.459(6) . ?
C37 C36 1.401(6) . ?
C37 C38 1.440(6) . ?
C67 C65 1.436(6) . ?
C67 C33 1.478(6) . ?
C66 C32 1.409(6) . ?
C66 C65 1.471(6) . ?
C41 C42 1.465(6) . ?
C32 C33 1.451(5) . ?
C2 C1 1.602(5) . ?
C2 C3 1.600(5) . ?
C1 C6 1.598(5) . ?
C42 C46 1.423(6) . ?
C28 C27 1.370(6) . ?
C28 C34 1.466(6) . ?
C59 C60 1.382(6) . ?
C9 H9 0.9800 . ?
C9 C10 1.513(6) . ?
C9 C11 1.515(6) . ?
C35 C36 1.456(5) . ?
C35 C34 1.425(6) . ?
C34 C33 1.379(6) . ?
C38 C39 1.377(6) . ?
C3 H3 0.9800 . ?
C3 C7 1.524(6) . ?
C3 C4 1.508(5) . ?
C6 H6 0.9800 . ?
C6 C7 1.511(5) . ?
C10 H10A 0.9600 . ?
C10 H10B 0.9600 . ?
C10 H10C 0.9600 . ?
C7 H7A 0.9700 . ?
C7 H7B 0.9700 . ?
C4 H4 0.9300 . ?
C11 H11A 0.9600 . ?
C11 H11B 0.9600 . ?
C11 H11C 0.9600 . ?

loop_
_geom_torsion_atom_site_label_1
_geom_torsion_atom_site_label_2
_geom_torsion_atom_site_label_3
_geom_torsion_atom_site_label_4
_geom_torsion
_geom_torsion_site_symmetry_1
_geom_torsion_site_symmetry_2
_geom_torsion_site_symmetry_3
_geom_torsion_site_symmetry_4
_geom_torsion_publ_flag
O1 C8 C9 C10 -80.5(5) . . . . ?
O1 C8 C9 C11 44.5(5) . . . . ?
C22 C23 C24 C25 139.0(3) . . . . ?
C22 C23 C24 C40 1.2(4) . . . . ?
C22 C21 C20 C50 1.9(5) . . . . ?
C22 C21 C20 C19 -136.4(3) . . . . ?
C22 C21 C2 C12 16.8(3) . . . . ?
C22 C21 C2 C1 140.0(3) . . . . ?
C22 C21 C2 C3 -103.8(3) . . . . ?
C22 C44 C41 C40 1.4(5) . . . . ?
C22 C44 C41 C42 -141.8(3) . . . . ?
C12 C23 C24 C25 -1.7(5) . . . . ?
C12 C23 C24 C40 -139.4(3) . . . . ?
C12 C2 C1 C18 114.2(3) . . . . ?
C12 C2 C1 C15 -0.5(4) . . . . ?
C12 C2 C1 C6 -122.1(3) . . . . ?
C12 C2 C3 C7 87.0(3) . . . . ?
C12 C2 C3 C4 -169.0(3) . . . . ?
C23 C22 C21 C20 141.3(3) . . . . ?
C23 C22 C21 C2 -11.1(4) . . . . ?
C23 C22 C44 C45 -138.5(3) . . . . ?
C23 C22 C44 C41 -0.7(5) . . . . ?
C23 C12 C13 C14 136.8(3) . . . . ?
C23 C12 C13 C26 -1.2(5) . . . . ?
C23 C12 C2 C21 -16.9(3) . . . . ?
C23 C12 C2 C1 -139.7(3) . . . . ?
C23 C12 C2 C3 103.7(3) . . . . ?
C23 C24 C25 C26 -0.2(5) . . . . ?
C23 C24 C25 C30 -142.0(3) . . . . ?
C23 C24 C40 C41 -0.5(5) . . . . ?
C23 C24 C40 C39 141.7(3) . . . . ?
C52 C54 C55 C56 -138.5(3) . . . . ?
C52 C54 C55 C48 -0.6(5) . . . . ?
C52 C51 C49 C50 143.2(3) . . . . ?
C52 C51 C49 C48 -0.4(5) . . . . ?
C52 C53 C64 C63 -0.2(4) . . . . ?
C52 C53 C64 C65 -143.2(3) . . . . ?
C52 C53 C17 C18 -2.6(5) . . . . ?
C52 C53 C17 C16 138.0(4) . . . . ?
C24 C25 C26 C13 1.4(5) . . . . ?
C24 C25 C26 C27 -138.0(3) . . . . ?
C24 C25 C30 C29 142.5(3) . . . . ?
C24 C25 C30 C39 0.0(4) . . . . ?
C24 C40 C41 C44 -0.8(5) . . . . ?
C24 C40 C41 C42 137.5(3) . . . . ?
C24 C40 C39 C30 0.1(4) . . . . ?
C24 C40 C39 C38 -143.6(3) . . . . ?
C68 C62 C63 C54 -138.8(3) . . . . ?
C68 C62 C63 C64 -0.8(5) . . . . ?
C68 C62 C61 C56 142.6(3) . . . . ?
C68 C62 C61 C60 0.0(4) . . . . ?
C68 C69 C35 C36 138.0(4) . . . . ?
C68 C69 C35 C34 -0.7(5) . . . . ?
C68 C69 C60 C61 0.1(4) . . . . ?
C68 C69 C60 C59 -142.8(3) . . . . ?
C68 C67 C65 C64 -1.0(5) . . . . ?
C68 C67 C65 C66 141.7(3) . . . . ?
C68 C67 C33 C32 -142.9(3) . . . . ?
C68 C67 C33 C34 0.0(5) . . . . ?
C14 C15 C1 C18 -134.2(3) . . . . ?
C14 C15 C1 C2 -10.9(5) . . . . ?
C14 C15 C1 C6 103.2(4) . . . . ?
C14 C31 C32 C66 -0.4(5) . . . . ?
C14 C31 C32 C33 -138.2(4) . . . . ?
C14 C31 C27 C26 0.8(4) . . . . ?
C14 C31 C27 C28 143.6(3) . . . . ?
C21 C22 C23 C12 -0.2(4) . . . . ?
C21 C22 C23 C24 -145.1(3) . . . . ?
C21 C22 C44 C45 1.5(5) . . . . ?
C21 C22 C44 C41 139.3(3) . . . . ?
C21 C2 C1 C18 -0.6(4) . . . . ?
C21 C2 C1 C15 -115.3(3) . . . . ?
C21 C2 C1 C6 123.1(3) . . . . ?
C21 C2 C3 C7 -160.2(3) . . . . ?
C21 C2 C3 C4 -56.1(4) . . . . ?
C62 C68 C69 C35 -141.8(3) . . . . ?
C62 C68 C69 C60 -0.1(4) . . . . ?
C62 C68 C67 C65 0.3(5) . . . . ?
C62 C68 C67 C33 137.9(3) . . . . ?
C62 C63 C54 C52 141.7(3) . . . . ?
C62 C63 C54 C55 -0.1(5) . . . . ?
C62 C63 C64 C53 -141.9(3) . . . . ?
C62 C63 C64 C65 0.0(5) . . . . ?
C62 C61 C56 C57 -138.5(3) . . . . ?
C62 C61 C56 C55 -0.5(5) . . . . ?
C62 C61 C60 C69 -0.1(4) . . . . ?
C62 C61 C60 C59 142.8(3) . . . . ?
C25 C24 C40 C41 -142.3(3) . . . . ?
C25 C24 C40 C39 -0.1(4) . . . . ?
C25 C26 C13 C12 -0.7(5) . . . . ?
C25 C26 C13 C14 -142.7(3) . . . . ?
C25 C26 C27 C31 142.6(3) . . . . ?
C25 C26 C27 C28 -0.4(5) . . . . ?
C25 C30 C29 C28 -0.5(5) . . . . ?
C25 C30 C29 C36 -139.2(3) . . . . ?
C25 C30 C39 C40 -0.1(4) . . . . ?
C25 C30 C39 C38 143.0(3) . . . . ?
C26 C25 C30 C29 0.6(5) . . . . ?
C26 C25 C30 C39 -141.8(3) . . . . ?
C57 C58 C59 C37 142.4(3) . . . . ?
C57 C58 C59 C60 -1.6(5) . . . . ?
C57 C47 C46 C45 139.0(4) . . . . ?
C57 C47 C46 C42 0.0(5) . . . . ?
C63 C62 C61 C56 -0.1(5) . . . . ?
C63 C62 C61 C60 -142.7(3) . . . . ?
C63 C54 C55 C56 -0.5(5) . . . . ?
C63 C54 C55 C48 137.4(3) . . . . ?
C63 C64 C65 C67 0.9(5) . . . . ?
C63 C64 C65 C66 -136.5(4) . . . . ?
C13 C12 C23 C22 -141.5(3) . . . . ?
C13 C12 C23 C24 2.4(5) . . . . ?
C13 C12 C2 C21 134.7(3) . . . . ?
C13 C12 C2 C1 11.8(5) . . . . ?
C13 C12 C2 C3 -104.7(4) . . . . ?
C13 C14 C15 C16 -137.6(3) . . . . ?
C13 C14 C15 C1 11.8(5) . . . . ?
C13 C14 C31 C32 143.6(3) . . . . ?
C13 C14 C31 C27 0.0(4) . . . . ?
C13 C26 C27 C31 -1.2(4) . . . . ?
C13 C26 C27 C28 -144.2(3) . . . . ?
C5 C8 C9 C10 101.0(4) . . . . ?
C5 C8 C9 C11 -133.9(4) . . . . ?
C5 C6 C7 C3 47.2(3) . . . . ?
C54 C52 C51 C19 139.0(3) . . . . ?
C54 C52 C51 C49 -0.2(5) . . . . ?
C54 C52 C53 C64 0.0(4) . . . . ?
C54 C52 C53 C17 -142.1(3) . . . . ?
C54 C63 C64 C53 0.4(4) . . . . ?
C54 C63 C64 C65 142.3(3) . . . . ?
C54 C55 C56 C57 142.6(3) . . . . ?
C54 C55 C56 C61 0.8(5) . . . . ?
C54 C55 C48 C47 -143.0(3) . . . . ?
C54 C55 C48 C49 0.0(5) . . . . ?
C30 C25 C26 C13 139.2(3) . . . . ?
C30 C25 C26 C27 -0.1(5) . . . . ?
C30 C29 C28 C27 0.0(5) . . . . ?
C30 C29 C28 C34 -142.5(3) . . . . ?
C30 C29 C36 C37 1.1(5) . . . . ?
C30 C29 C36 C35 143.9(3) . . . . ?
C55 C48 C47 C57 0.3(4) . . . . ?
C55 C48 C47 C46 143.9(3) . . . . ?
C55 C48 C49 C50 -138.6(4) . . . . ?
C55 C48 C49 C51 0.5(5) . . . . ?
C18 C19 C51 C52 -0.4(5) . . . . ?
C18 C19 C51 C49 143.1(3) . . . . ?
C18 C19 C20 C21 0.8(5) . . . . ?
C18 C19 C20 C50 -141.6(3) . . . . ?
C18 C1 C6 C5 54.6(4) . . . . ?
C18 C1 C6 C7 160.7(3) . . . . ?
C50 C45 C44 C22 0.8(5) . . . . ?
C50 C45 C44 C41 -141.4(3) . . . . ?
C50 C45 C46 C47 -2.8(5) . . . . ?
C50 C45 C46 C42 140.0(4) . . . . ?
C61 C62 C63 C54 0.4(5) . . . . ?
C61 C62 C63 C64 138.4(3) . . . . ?
C19 C18 C1 C15 134.4(3) . . . . ?
C19 C18 C1 C2 12.5(5) . . . . ?
C19 C18 C1 C6 -103.8(4) . . . . ?
C19 C18 C17 C53 3.9(5) . . . . ?
C19 C18 C17 C16 -140.5(3) . . . . ?
C19 C51 C49 C50 0.3(4) . . . . ?
C19 C51 C49 C48 -143.3(3) . . . . ?
C51 C52 C54 C63 -141.3(3) . . . . ?
C51 C52 C54 C55 0.7(5) . . . . ?
C51 C52 C53 C64 142.0(3) . . . . ?
C51 C52 C53 C17 -0.1(5) . . . . ?
C51 C19 C20 C21 143.4(3) . . . . ?
C51 C19 C20 C50 1.0(4) . . . . ?
C29 C30 C39 C40 -141.3(3) . . . . ?
C29 C30 C39 C38 1.7(5) . . . . ?
C29 C28 C27 C26 0.5(5) . . . . ?
C29 C28 C27 C31 -138.4(4) . . . . ?
C29 C28 C34 C35 0.3(4) . . . . ?
C29 C28 C34 C33 143.7(3) . . . . ?
C45 C50 C20 C21 0.5(5) . . . . ?
C45 C50 C20 C19 143.2(3) . . . . ?
C45 C50 C49 C51 -145.3(3) . . . . ?
C45 C50 C49 C48 -1.8(5) . . . . ?
C45 C44 C41 C40 142.8(3) . . . . ?
C45 C44 C41 C42 -0.4(4) . . . . ?
C40 C24 C25 C26 141.8(3) . . . . ?
C40 C24 C25 C30 0.0(4) . . . . ?
C40 C41 C42 C43 1.1(5) . . . . ?
C40 C41 C42 C46 -142.6(3) . . . . ?
C8 C5 C6 C1 -98.2(4) . . . . ?
C8 C5 C6 C7 156.9(3) . . . . ?
C8 C5 C4 C3 170.9(3) . . . . ?
C53 C52 C54 C63 0.2(4) . . . . ?
C53 C52 C54 C55 142.2(3) . . . . ?
C53 C52 C51 C19 1.7(5) . . . . ?
C53 C52 C51 C49 -137.5(4) . . . . ?
C53 C64 C65 C67 138.1(4) . . . . ?
C53 C64 C65 C66 0.7(5) . . . . ?
C56 C57 C58 C43 139.0(3) . . . . ?
C56 C57 C58 C59 1.1(5) . . . . ?
C56 C57 C47 C48 0.0(4) . . . . ?
C56 C57 C47 C46 -142.6(3) . . . . ?
C56 C55 C48 C47 -0.4(4) . . . . ?
C56 C55 C48 C49 142.5(3) . . . . ?
C56 C61 C60 C69 -142.6(3) . . . . ?
C56 C61 C60 C59 0.3(5) . . . . ?
C16 C15 C1 C18 17.3(3) . . . . ?
C16 C15 C1 C2 140.6(3) . . . . ?
C16 C15 C1 C6 -105.3(3) . . . . ?
C16 C66 C32 C31 -0.6(5) . . . . ?
C16 C66 C32 C33 141.2(3) . . . . ?
C16 C66 C65 C64 -0.6(5) . . . . ?
C16 C66 C65 C67 -142.5(3) . . . . ?
C48 C55 C56 C57 0.4(4) . . . . ?
C48 C55 C56 C61 -141.3(3) . . . . ?
C48 C47 C46 C45 0.6(5) . . . . ?
C48 C47 C46 C42 -138.4(4) . . . . ?
C20 C21 C2 C12 -134.7(3) . . . . ?
C20 C21 C2 C1 -11.4(5) . . . . ?
C20 C21 C2 C3 104.8(4) . . . . ?
C20 C50 C45 C44 -1.9(5) . . . . ?
C20 C50 C45 C46 -137.4(4) . . . . ?
C20 C50 C49 C51 0.3(4) . . . . ?
C20 C50 C49 C48 143.8(3) . . . . ?
C20 C19 C51 C52 -144.3(3) . . . . ?
C20 C19 C51 C49 -0.8(4) . . . . ?
C64 C63 C54 C52 -0.4(4) . . . . ?
C64 C63 C54 C55 -142.1(3) . . . . ?
C64 C53 C17 C18 -140.7(3) . . . . ?
C64 C53 C17 C16 -0.1(5) . . . . ?
C43 C58 C59 C37 0.8(4) . . . . ?
C43 C58 C59 C60 -143.2(3) . . . . ?
C43 C42 C46 C45 -142.5(3) . . . . ?
C43 C42 C46 C47 0.4(5) . . . . ?
C43 C38 C39 C30 -138.8(4) . . . . ?
C43 C38 C39 C40 0.5(5) . . . . ?
C69 C68 C62 C63 143.2(3) . . . . ?
C69 C68 C62 C61 0.0(4) . . . . ?
C69 C68 C67 C65 -138.2(4) . . . . ?
C69 C68 C67 C33 -0.6(5) . . . . ?
C69 C35 C36 C29 -143.0(4) . . . . ?
C69 C35 C36 C37 -0.9(5) . . . . ?
C69 C35 C34 C28 142.8(4) . . . . ?
C69 C35 C34 C33 0.1(5) . . . . ?
C15 C14 C13 C12 0.4(5) . . . . ?
C15 C14 C13 C26 142.9(3) . . . . ?
C15 C14 C31 C32 -0.4(5) . . . . ?
C15 C14 C31 C27 -144.0(3) . . . . ?
C15 C16 C66 C32 2.2(5) . . . . ?
C15 C16 C66 C65 140.6(4) . . . . ?
C15 C16 C17 C18 -0.3(4) . . . . ?
C15 C16 C17 C53 -144.7(3) . . . . ?
C15 C1 C6 C5 169.0(3) . . . . ?
C15 C1 C6 C7 -84.9(4) . . . . ?
C31 C14 C13 C12 -143.3(3) . . . . ?
C31 C14 C13 C26 -0.8(4) . . . . ?
C31 C14 C15 C16 1.9(5) . . . . ?
C31 C14 C15 C1 151.3(3) . . . . ?
C31 C32 C33 C67 142.2(3) . . . . ?
C31 C32 C33 C34 0.1(5) . . . . ?
C58 C57 C56 C55 -142.1(3) . . . . ?
C58 C57 C56 C61 0.1(5) . . . . ?
C58 C57 C47 C48 141.6(3) . . . . ?
C58 C57 C47 C46 -1.0(5) . . . . ?
C58 C43 C42 C41 -138.6(3) . . . . ?
C58 C43 C42 C46 0.1(5) . . . . ?
C58 C43 C38 C37 0.2(4) . . . . ?
C58 C43 C38 C39 142.5(3) . . . . ?
C58 C59 C60 C61 0.9(5) . . . . ?
C58 C59 C60 C69 139.5(4) . . . . ?
C47 C57 C56 C55 -0.3(4) . . . . ?
C47 C57 C56 C61 141.9(3) . . . . ?
C47 C57 C58 C43 1.5(5) . . . . ?
C47 C57 C58 C59 -136.3(4) . . . . ?
C47 C48 C49 C50 -0.2(5) . . . . ?
C47 C48 C49 C51 138.9(4) . . . . ?
C44 C22 C23 C12 144.3(3) . . . . ?
C44 C22 C23 C24 -0.7(4) . . . . ?
C44 C22 C21 C20 -2.9(5) . . . . ?
C44 C22 C21 C2 -155.3(3) . . . . ?
C44 C45 C46 C47 -142.9(3) . . . . ?
C44 C45 C46 C42 -0.1(4) . . . . ?
C44 C41 C42 C43 144.1(3) . . . . ?
C44 C41 C42 C46 0.4(4) . . . . ?
C37 C59 C60 C61 -138.9(4) . . . . ?
C37 C59 C60 C69 -0.3(5) . . . . ?
C37 C38 C39 C30 -0.2(5) . . . . ?
C37 C38 C39 C40 139.1(4) . . . . ?
C67 C68 C62 C63 0.6(5) . . . . ?
C67 C68 C62 C61 -142.5(3) . . . . ?
C67 C68 C69 C35 1.0(5) . . . . ?
C67 C68 C69 C60 142.6(3) . . . . ?
C66 C16 C15 C14 -2.9(5) . . . . ?
C66 C16 C15 C1 -156.9(3) . . . . ?
C66 C16 C17 C18 144.5(3) . . . . ?
C66 C16 C17 C53 0.1(5) . . . . ?
C66 C32 C33 C67 0.6(4) . . . . ?
C66 C32 C33 C34 -141.5(4) . . . . ?
C41 C40 C39 C30 142.5(3) . . . . ?
C41 C40 C39 C38 -1.2(5) . . . . ?
C41 C42 C46 C45 -0.2(4) . . . . ?
C41 C42 C46 C47 142.7(3) . . . . ?
C32 C31 C27 C26 -143.6(3) . . . . ?
C32 C31 C27 C28 -0.7(5) . . . . ?
C32 C66 C65 C64 142.1(4) . . . . ?
C32 C66 C65 C67 0.3(4) . . . . ?
C2 C12 C23 C22 11.6(4) . . . . ?
C2 C12 C23 C24 155.5(3) . . . . ?
C2 C12 C13 C14 -12.2(5) . . . . ?
C2 C12 C13 C26 -150.2(3) . . . . ?
C2 C21 C20 C50 150.4(3) . . . . ?
C2 C21 C20 C19 12.0(5) . . . . ?
C2 C1 C6 C5 -69.7(3) . . . . ?
C2 C1 C6 C7 36.4(3) . . . . ?
C2 C3 C7 C6 60.0(3) . . . . ?
C2 C3 C4 C5 -71.9(4) . . . . ?
C1 C18 C19 C51 -151.3(3) . . . . ?
C1 C18 C19 C20 -13.4(5) . . . . ?
C1 C18 C17 C53 156.3(3) . . . . ?
C1 C18 C17 C16 11.8(4) . . . . ?
C1 C2 C3 C7 -37.0(3) . . . . ?
C1 C2 C3 C4 67.1(4) . . . . ?
C1 C6 C7 C3 -60.2(3) . . . . ?
C42 C43 C58 C57 -1.1(5) . . . . ?
C42 C43 C58 C59 141.9(3) . . . . ?
C42 C43 C38 C37 -141.2(4) . . . . ?
C42 C43 C38 C39 1.1(5) . . . . ?
C28 C29 C36 C37 -142.7(3) . . . . ?
C28 C29 C36 C35 0.1(4) . . . . ?
C28 C34 C33 C67 -138.5(4) . . . . ?
C28 C34 C33 C32 -1.1(5) . . . . ?
C46 C45 C44 C22 142.5(3) . . . . ?
C46 C45 C44 C41 0.3(4) . . . . ?
C59 C37 C36 C29 137.7(4) . . . . ?
C59 C37 C36 C35 -0.1(5) . . . . ?
C59 C37 C38 C43 0.3(4) . . . . ?
C59 C37 C38 C39 -142.3(4) . . . . ?
C49 C50 C45 C44 138.8(3) . . . . ?
C49 C50 C45 C46 3.3(5) . . . . ?
C49 C50 C20 C21 -143.5(3) . . . . ?
C49 C50 C20 C19 -0.8(4) . . . . ?
C49 C48 C47 C57 -142.9(3) . . . . ?
C49 C48 C47 C46 0.8(5) . . . . ?
C27 C26 C13 C12 143.3(3) . . . . ?
C27 C26 C13 C14 1.2(4) . . . . ?
C27 C31 C32 C66 138.6(4) . . . . ?
C27 C31 C32 C33 0.9(5) . . . . ?
C27 C28 C34 C35 -142.2(4) . . . . ?
C27 C28 C34 C33 1.2(5) . . . . ?
C65 C67 C33 C32 -0.5(4) . . . . ?
C65 C67 C33 C34 142.4(3) . . . . ?
C65 C66 C32 C31 -142.3(3) . . . . ?
C65 C66 C32 C33 -0.6(4) . . . . ?
C35 C69 C60 C61 142.2(3) . . . . ?
C35 C69 C60 C59 -0.7(5) . . . . ?
C35 C34 C33 C67 0.3(5) . . . . ?
C35 C34 C33 C32 137.7(4) . . . . ?
C36 C29 C28 C27 142.4(4) . . . . ?
C36 C29 C28 C34 -0.2(4) . . . . ?
C36 C37 C59 C58 -143.1(3) . . . . ?
C36 C37 C59 C60 0.7(5) . . . . ?
C36 C37 C38 C43 141.8(4) . . . . ?
C36 C37 C38 C39 -0.8(5) . . . . ?
C36 C35 C34 C28 -0.2(4) . . . . ?
C36 C35 C34 C33 -142.9(3) . . . . ?
C34 C28 C27 C26 138.5(4) . . . . ?
C34 C28 C27 C31 -0.3(5) . . . . ?
C34 C35 C36 C29 0.1(4) . . . . ?
C34 C35 C36 C37 142.2(4) . . . . ?
C60 C61 C56 C57 -0.8(5) . . . . ?
C60 C61 C56 C55 137.2(3) . . . . ?
C60 C69 C35 C36 1.3(5) . . . . ?
C60 C69 C35 C34 -137.5(4) . . . . ?
C38 C43 C58 C57 -143.6(3) . . . . ?
C38 C43 C58 C59 -0.6(4) . . . . ?
C38 C43 C42 C41 -1.9(5) . . . . ?
C38 C43 C42 C46 136.9(4) . . . . ?
C38 C37 C59 C58 -0.7(4) . . . . ?
C38 C37 C59 C60 143.1(4) . . . . ?
C38 C37 C36 C29 0.4(5) . . . . ?
C38 C37 C36 C35 -137.4(4) . . . . ?
C17 C18 C19 C51 -2.4(5) . . . . ?
C17 C18 C19 C20 135.5(4) . . . . ?
C17 C18 C1 C15 -17.6(4) . . . . ?
C17 C18 C1 C2 -139.5(3) . . . . ?
C17 C18 C1 C6 104.2(3) . . . . ?
C17 C53 C64 C63 142.7(3) . . . . ?
C17 C53 C64 C65 -0.3(5) . . . . ?
C17 C16 C15 C14 142.5(3) . . . . ?
C17 C16 C15 C1 -11.5(4) . . . . ?
C17 C16 C66 C32 -138.1(4) . . . . ?
C17 C16 C66 C65 0.2(5) . . . . ?
C39 C30 C29 C28 136.6(4) . . . . ?
C39 C30 C29 C36 -2.1(5) . . . . ?
C39 C40 C41 C44 -137.9(4) . . . . ?
C39 C40 C41 C42 0.4(5) . . . . ?
C33 C67 C65 C64 -142.7(3) . . . . ?
C33 C67 C65 C66 0.1(4) . . . . ?
C3 C2 C1 C18 -123.1(3) . . . . ?
C3 C2 C1 C15 122.2(3) . . . . ?
C3 C2 C1 C6 0.6(3) . . . . ?
C6 C5 C8 O1 -12.8(5) . . . . ?
C6 C5 C8 C9 165.7(3) . . . . ?
C6 C5 C4 C3 -0.4(4) . . . . ?
C7 C3 C4 C5 31.2(4) . . . . ?
C4 C5 C8 O1 177.2(4) . . . . ?
C4 C5 C8 C9 -4.3(6) . . . . ?
C4 C5 C6 C1 73.8(4) . . . . ?
C4 C5 C6 C7 -31.1(4) . . . . ?
C4 C3 C7 C6 -46.7(3) . . . . ?
